data_4517096
loop_
_publ_author_name
'Zhong, Yong-Rui'
'Cao, Man-Li'
'Mo, Hao-Jun'
'Ye, Bao-Hui'

_publ_section_title
;
 Syntheses and Crystal Structures of Metal Complexes with
 2,2&#x2032;-Biimidazole-like Ligand and Chloride: Investigation of
 X&#x2212;H&#x00B7;&#x00B7;&#x00B7;Cl (X = N, O, and C) Hydrogen Bonding
 and Cl&#x2212;\p (imidazolyl) Interactions
;
_journal_issue 7
_journal_name_full 'Crystal Growth &amp; Design'
_journal_page_first 2282
_journal_paper_doi 10.1021/cg700980v
_journal_volume 8
_journal_year 2008
_chemical_formula_sum 'C42 H34 Cl2 Co N12 O2'
_chemical_formula_weight 868.64
_space_group_IT_number 14
_space_group_name_Hall '-P 2ybc'
_space_group_name_H-M_alt 'P 1 21/c 1'
_symmetry_cell_setting monoclinic
_symmetry_space_group_name_H-M 'P 1 21/c 1'
_atom_sites_solution_hydrogens geom
_atom_sites_solution_primary direct
_atom_sites_solution_secondary difmap
_audit_creation_method SHELXL-97
_cell_angle_alpha 90.00
_cell_angle_beta 95.767(2)
_cell_angle_gamma 90.00
_cell_formula_units_Z 4
_cell_length_a 12.6610(10)
_cell_length_b 20.9580(17)
_cell_length_c 15.4746(12)
_cell_measurement_reflns_used 22725
_cell_measurement_temperature 293(2)
_cell_measurement_theta_max 27.12
_cell_measurement_theta_min 2.15
_cell_volume 4085.4(6)
_computing_structure_refinement 'SHELXL-97 (Sheldrick, 1997)'
_computing_structure_solution 'SHELXS-97 (Sheldrick, 1990)'
_diffrn_ambient_temperature 293(2)
_diffrn_measured_fraction_theta_full 0.990
_diffrn_measured_fraction_theta_max 0.990
_diffrn_measurement_device_type 'phi and omega scans'
_diffrn_radiation_monochromator graphite
_diffrn_radiation_source 'fine-focus sealed tube'
_diffrn_radiation_type MoK\a
_diffrn_radiation_wavelength 0.71073
_diffrn_reflns_av_R_equivalents 0.0591
_diffrn_reflns_av_sigmaI/netI 0.0746
_diffrn_reflns_limit_h_max 15
_diffrn_reflns_limit_h_min -15
_diffrn_reflns_limit_k_max 25
_diffrn_reflns_limit_k_min -22
_diffrn_reflns_limit_l_max 18
_diffrn_reflns_limit_l_min -17
_diffrn_reflns_number 22725
_diffrn_reflns_theta_full 26.00
_diffrn_reflns_theta_max 26.00
_diffrn_reflns_theta_min 1.62
_diffrn_standards_decay_% negligible
_exptl_absorpt_coefficient_mu 0.604
_exptl_absorpt_correction_T_max 0.9476
_exptl_absorpt_correction_T_min 0.9148
_exptl_absorpt_correction_type multi-scan
_exptl_crystal_colour pink
_exptl_crystal_density_diffrn 1.412
_exptl_crystal_density_method 'not measured'
_exptl_crystal_description block
_exptl_crystal_F_000 1788
_exptl_crystal_size_max 0.15
_exptl_crystal_size_mid 0.11
_exptl_crystal_size_min 0.09
_refine_diff_density_max 0.591
_refine_diff_density_min -0.403
_refine_diff_density_rms
;0.074 

#===========================================END

data_complex_6
_audit_creation_method              
 
loop_ 
 _geom_bond_atom_site_label_1 
 _geom_bond_atom_site_label_2 
 _geom_bond_distance 
 _geom_bond_site_symmetry_2 
 _geom_bond_publ_flag 
Zn1 N7 2.005(4) . ? 
Zn1 N5 2.017(4) 4_565 ? 
Zn1 N3 2.061(4) . ? 
Zn1 N1 2.171(4) . ? 
Zn1 N8 2.260(4) . ? 
Zn2 N4 2.014(4) . ? 
Zn2 N10 2.033(4) 3_755 ? 
Zn2 N9 2.088(4) . ? 
Zn2 Cl1 2.2075(18) . ? 
N1 C7 1.313(6) . ? 
N1 C1 1.389(6) . ? 
N2 C7 1.346(6) . ? 
N2 C6 1.377(6) . ? 
N2 H2B 0.8600 . ? 
N3 C8 1.331(6) . ? 
N3 C14 1.395(6) . ? 
N4 C8 1.353(6) . ? 
N4 C9 1.391(7) . ? 
N5 C18 1.321(6) . ? 
N5 C17 1.393(6) . ? 
N5 Zn1 2.017(4) 4_566 ? 
N6 C19 1.365(5) . ? 
N6 C20 1.374(6) . ? 
N6 H6A 0.8600 . ? 
N7 C18 1.338(5) . ? 
N7 C25 1.372(6) . ? 
N8 C19 1.316(6) . ? 
N8 C26 1.392(6) . ? 
N9 C32 1.334(6) . ? 
N9 C31 1.409(6) . ? 
N10 C32 1.348(6) . ? 
N10 C33 1.392(6) . ? 
N10 Zn2 2.033(4) 3_755 ? 
C1 C6 1.370(7) . ? 
C1 C2 1.377(7) . ? 
C2 C3 1.372(7) . ? 
C2 H2A 0.9300 . ? 
C3 C4 1.390(8) . ? 
C3 H3A 0.9300 . ? 
C4 C5 1.354(8) . ? 
C4 H4A 0.9300 . ? 
C5 C6 1.385(8) . ? 
C5 H5A 0.9300 . ? 
C7 C8 1.455(7) . ? 
C9 C14 1.387(7) . ? 
C9 C10 1.432(7) . ? 
C10 C11 1.377(8) . ? 
C10 H10A 0.9300 . ? 
C11 C12 1.398(8) . ? 
C11 H11A 0.9300 . ? 
C12 C13 1.387(7) . ? 
C12 H12A 0.9300 . ? 
C13 C14 1.402(7) . ? 
C13 H13A 0.9300 . ? 
C15 C16 1.371(7) . ? 
C15 C23 1.387(7) . ? 
C15 H15A 0.9300 . ? 
C16 C17 1.382(6) . ? 
C16 H16A 0.9300 . ? 
C17 C25 1.402(6) . ? 
C18 C19 1.448(7) . ? 
C20 C21 1.390(7) . ? 
C20 C26 1.404(7) . ? 
C21 C22 1.357(7) . ? 
C21 H21A 0.9300 . ? 
C22 C28 1.394(7) . ? 
C22 H22A 0.9300 . ? 
C23 C24 1.365(7) . ? 
C23 H23A 0.9300 . ? 
C24 C25 1.390(6) . ? 
C24 H24A 0.9300 . ? 
C26 C27 1.374(7) . ? 
C27 C28 1.392(7) . ? 
C27 H27A 0.9300 . ? 
C28 H28A 0.9300 . ? 
C29 C35 1.361(8) . ? 
C29 C30 1.364(7) . ? 
C29 H29A 0.9300 . ? 
C30 C31 1.386(7) . ? 
C30 H30A 0.9300 . ? 
C31 C33 1.400(7) . ? 
C32 C32 1.449(9) 3_755 ? 
C33 C34 1.390(7) . ? 
C34 C35 1.389(8) . ? 
C34 H34A 0.9300 . ? 
C35 H35A 0.9300 . ? 
 
loop_ 
 _geom_angle_atom_site_label_1 
 _geom_angle_atom_site_label_2 
 _geom_angle_atom_site_label_3 
 _geom_angle 
 _geom_angle_site_symmetry_1 
 _geom_angle_site_symmetry_3 
 _geom_angle_publ_flag 
N7 Zn1 N5 116.20(16) . 4_565 ? 
N7 Zn1 N3 114.93(15) . . ? 
N5 Zn1 N3 128.74(16) 4_565 . ? 
N7 Zn1 N1 105.69(16) . . ? 
N5 Zn1 N1 91.92(15) 4_565 . ? 
N3 Zn1 N1 77.84(16) . . ? 
N7 Zn1 N8 79.48(15) . . ? 
N5 Zn1 N8 89.64(15) 4_565 . ? 
N3 Zn1 N8 96.03(16) . . ? 
N1 Zn1 N8 173.19(16) . . ? 
N4 Zn2 N10 116.89(18) . 3_755 ? 
N4 Zn2 N9 104.73(17) . . ? 
N10 Zn2 N9 86.88(16) 3_755 . ? 
N4 Zn2 Cl1 112.02(14) . . ? 
N10 Zn2 Cl1 118.78(13) 3_755 . ? 
N9 Zn2 Cl1 113.98(13) . . ? 
C7 N1 C1 104.4(5) . . ? 
C7 N1 Zn1 112.1(4) . . ? 
C1 N1 Zn1 143.3(4) . . ? 
C7 N2 C6 106.2(5) . . ? 
C7 N2 H2B 126.9 . . ? 
C6 N2 H2B 126.9 . . ? 
C8 N3 C14 103.1(4) . . ? 
C8 N3 Zn1 115.5(4) . . ? 
C14 N3 Zn1 141.3(4) . . ? 
C8 N4 C9 103.0(4) . . ? 
C8 N4 Zn2 128.1(4) . . ? 
C9 N4 Zn2 123.3(4) . . ? 
C18 N5 C17 103.2(4) . . ? 
C18 N5 Zn1 132.4(4) . 4_566 ? 
C17 N5 Zn1 124.4(3) . 4_566 ? 
C19 N6 C20 108.8(4) . . ? 
C19 N6 H6A 125.6 . . ? 
C20 N6 H6A 125.6 . . ? 
C18 N7 C25 104.1(4) . . ? 
C18 N7 Zn1 116.3(4) . . ? 
C25 N7 Zn1 139.6(3) . . ? 
C19 N8 C26 106.2(4) . . ? 
C19 N8 Zn1 106.2(3) . . ? 
C26 N8 Zn1 147.6(4) . . ? 
C32 N9 C31 102.7(4) . . ? 
C32 N9 Zn2 104.9(3) . . ? 
C31 N9 Zn2 152.5(4) . . ? 
C32 N10 C33 102.1(5) . . ? 
C32 N10 Zn2 106.1(3) . 3_755 ? 
C33 N10 Zn2 151.8(4) . 3_755 ? 
C6 C1 C2 120.4(6) . . ? 
C6 C1 N1 109.7(5) . . ? 
C2 C1 N1 129.9(6) . . ? 
C3 C2 C1 116.5(6) . . ? 
C3 C2 H2A 121.8 . . ? 
C1 C2 H2A 121.8 . . ? 
C2 C3 C4 121.8(7) . . ? 
C2 C3 H3A 119.1 . . ? 
C4 C3 H3A 119.1 . . ? 
C5 C4 C3 122.7(7) . . ? 
C5 C4 H4A 118.7 . . ? 
C3 C4 H4A 118.7 . . ? 
C4 C5 C6 114.6(7) . . ? 
C4 C5 H5A 122.7 . . ? 
C6 C5 H5A 122.7 . . ? 
C1 C6 N2 106.2(5) . . ? 
C1 C6 C5 124.0(6) . . ? 
N2 C6 C5 129.7(6) . . ? 
N1 C7 N2 113.4(5) . . ? 
N1 C7 C8 117.4(5) . . ? 
N2 C7 C8 129.2(5) . . ? 
N3 C8 N4 116.4(5) . . ? 
N3 C8 C7 116.8(5) . . ? 
N4 C8 C7 126.8(5) . . ? 
C14 C9 N4 108.5(5) . . ? 
C14 C9 C10 122.1(6) . . ? 
N4 C9 C10 129.3(6) . . ? 
C11 C10 C9 115.8(6) . . ? 
C11 C10 H10A 122.1 . . ? 
C9 C10 H10A 122.1 . . ? 
C10 C11 C12 122.7(6) . . ? 
C10 C11 H11A 118.6 . . ? 
C12 C11 H11A 118.6 . . ? 
C13 C12 C11 120.7(7) . . ? 
C13 C12 H12A 119.6 . . ? 
C11 C12 H12A 119.6 . . ? 
C12 C13 C14 118.5(6) . . ? 
C12 C13 H13A 120.7 . . ? 
C14 C13 H13A 120.7 . . ? 
C9 C14 N3 108.9(5) . . ? 
C9 C14 C13 120.1(6) . . ? 
N3 C14 C13 131.0(6) . . ? 
C16 C15 C23 121.6(6) . . ? 
C16 C15 H15A 119.2 . . ? 
C23 C15 H15A 119.2 . . ? 
C15 C16 C17 117.6(5) . . ? 
C15 C16 H16A 121.2 . . ? 
C17 C16 H16A 121.2 . . ? 
C16 C17 N5 130.9(5) . . ? 
C16 C17 C25 120.7(5) . . ? 
N5 C17 C25 108.3(4) . . ? 
N5 C18 N7 116.5(5) . . ? 
N5 C18 C19 127.1(5) . . ? 
N7 C18 C19 116.4(5) . . ? 
N8 C19 N6 111.2(5) . . ? 
N8 C19 C18 121.6(5) . . ? 
N6 C19 C18 127.2(5) . . ? 
N6 C20 C21 133.4(5) . . ? 
N6 C20 C26 104.5(5) . . ? 
C21 C20 C26 122.1(6) . . ? 
C22 C21 C20 118.2(6) . . ? 
C22 C21 H21A 120.9 . . ? 
C20 C21 H21A 120.9 . . ? 
C21 C22 C28 120.9(6) . . ? 
C21 C22 H22A 119.6 . . ? 
C28 C22 H22A 119.6 . . ? 
C24 C23 C15 121.9(5) . . ? 
C24 C23 H23A 119.1 . . ? 
C15 C23 H23A 119.1 . . ? 
C23 C24 C25 117.2(5) . . ? 
C23 C24 H24A 121.4 . . ? 
C25 C24 H24A 121.4 . . ? 
N7 C25 C24 131.1(5) . . ? 
N7 C25 C17 107.8(4) . . ? 
C24 C25 C17 121.1(5) . . ? 
C27 C26 N8 132.0(5) . . ? 
C27 C26 C20 118.6(5) . . ? 
N8 C26 C20 109.4(5) . . ? 
C26 C27 C28 119.4(6) . . ? 
C26 C27 H27A 120.3 . . ? 
C28 C27 H27A 120.3 . . ? 
C27 C28 C22 120.7(6) . . ? 
C27 C28 H28A 119.7 . . ? 
C22 C28 H28A 119.7 . . ? 
C35 C29 C30 121.1(6) . . ? 
C35 C29 H29A 119.4 . . ? 
C30 C29 H29A 119.4 . . ? 
C29 C30 C31 117.7(6) . . ? 
C29 C30 H30A 121.2 . . ? 
C31 C30 H30A 121.2 . . ? 
C30 C31 C33 121.7(5) . . ? 
C30 C31 N9 130.5(6) . . ? 
C33 C31 N9 107.8(5) . . ? 
N9 C32 N10 117.9(4) . . ? 
N9 C32 C32 121.2(6) . 3_755 ? 
N10 C32 C32 120.9(7) . 3_755 ? 
C34 C33 N10 130.6(6) . . ? 
C34 C33 C31 119.9(5) . . ? 
N10 C33 C31 109.5(5) . . ? 
C35 C34 C33 116.7(6) . . ? 
C35 C34 H34A 121.7 . . ? 
C33 C34 H34A 121.7 . . ? 
C29 C35 C34 122.9(6) . . ? 
C29 C35 H35A 118.5 . . ? 
C34 C35 H35A 118.5 . . ? 
 
_diffrn_measured_fraction_theta_max    0.993 
_diffrn_reflns_theta_full              26.00 
_diffrn_measured_fraction_theta_full   0.993 
_refine_diff_density_max    0.532 
_refine_diff_density_min   -0.445 
_refine_diff_density_rms    0.081
;
_refine_ls_extinction_method none
_refine_ls_goodness_of_fit_ref 1.001
_refine_ls_hydrogen_treatment mixed
_refine_ls_matrix_type full
_refine_ls_number_parameters 548
_refine_ls_number_reflns 7949
_refine_ls_number_restraints 0
_refine_ls_restrained_S_all 1.001
_refine_ls_R_factor_all 0.1144
_refine_ls_R_factor_gt 0.0798
_refine_ls_shift/su_max 0.013
_refine_ls_shift/su_mean 0.000
_refine_ls_structure_factor_coef Fsqd
_refine_ls_weighting_details 'calc w=1/[\s^2^(Fo^2^)+(0.1284P)^2^+0.6203P] where P=(Fo^2^+2Fc^2^)/3'
_refine_ls_weighting_scheme calc
_refine_ls_wR_factor_gt 0.1924
_refine_ls_wR_factor_ref 0.2176
_reflns_number_gt 5677
_reflns_number_total 7949
_reflns_threshold_expression >2sigma(I)
_cod_data_source_file cg700980v-file003.cif
_cod_data_source_block complex_5
_cod_depositor_comments
;
The following automatic conversions were performed:

data item '_symmetry_cell_setting' value 'Monoclinic' was changed to
'monoclinic' in accordance with the
/home/saulius/struct/COD-crude-data/automatic-downloads/DataCite-retrospective/ACS/depositions/lib/dictionaries/cif_core.dic
dictionary named 'cif_core.dic' version 2.4.2 last updated on
2011-04-26.

Automatic conversion script
Id: cif_fix_values 6909 2019-04-08 15:41:33Z antanas 
;
_cod_original_sg_symbol_H-M P2(1)/c
_cod_database_code 4517096

loop_
_symmetry_equiv_pos_as_xyz
'x, y, z'
'-x, y+1/2, -z+1/2'
'-x, -y, -z'
'x, -y-1/2, z-1/2'

loop_
_atom_site_label
_atom_site_type_symbol
_atom_site_fract_x
_atom_site_fract_y
_atom_site_fract_z
_atom_site_U_iso_or_equiv
_atom_site_adp_type
_atom_site_occupancy
_atom_site_symmetry_multiplicity
_atom_site_calc_flag
_atom_site_refinement_flags
Co1 Co 0.26201(4) 0.00953(3) 0.74516(4) 0.0303(2) Uani 1 1 d .
Cl1 Cl 0.2360(2) 0.00306(11) 0.30999(12) 0.1085(8) Uani 1 1 d .
Cl2 Cl -0.20539(10) 0.01864(8) 0.97043(9) 0.0574(4) Uani 1 1 d .
O1W O -0.2026(4) -0.0999(3) 0.8460(4) 0.0813(15) Uani 1 1 d .
O2W O 0.7505(4) 0.1120(3) 0.8163(5) 0.0727(16) Uani 1 1 d .
N1 N 0.3903(3) -0.02169(17) 0.8380(2) 0.0310(8) Uani 1 1 d .
N2 N 0.5595(3) -0.00601(18) 0.8888(3) 0.0383(9) Uani 1 1 d .
H2A H 0.6215 0.0111 0.8957 0.046 Uiso 1 1 calc R
N3 N 0.3694(3) 0.08746(17) 0.7471(2) 0.0332(8) Uani 1 1 d .
N4 N 0.5361(3) 0.1197(2) 0.7784(3) 0.0435(10) Uani 1 1 d .
H4A H 0.6019 0.1191 0.7985 0.052 Uiso 1 1 calc R
N5 N 0.1550(3) 0.05409(18) 0.8272(2) 0.0334(8) Uani 1 1 d .
N6 N 0.0065(3) 0.0424(2) 0.8911(3) 0.0448(10) Uani 1 1 d .
H6A H -0.0500 0.0250 0.9067 0.054 Uiso 1 1 calc R
N7 N 0.1609(3) -0.06680(18) 0.7699(2) 0.0376(9) Uani 1 1 d .
N8 N 0.0086(3) -0.0975(2) 0.8160(3) 0.0495(11) Uani 1 1 d .
H8A H -0.0503 -0.0955 0.8392 0.059 Uiso 1 1 calc R
N9 N 0.1622(3) 0.04056(19) 0.6282(2) 0.0406(9) Uani 1 1 d .
N10 N 0.1457(4) 0.0436(2) 0.4842(3) 0.0590(12) Uani 1 1 d .
H10A H 0.1601 0.0372 0.4318 0.071 Uiso 1 1 calc R
N11 N 0.3413(3) -0.03455(19) 0.6380(3) 0.0415(9) Uani 1 1 d .
N12 N 0.3451(4) -0.0383(3) 0.4939(3) 0.0668(14) Uani 1 1 d .
H12A H 0.3265 -0.0315 0.4396 0.080 Uiso 1 1 calc R
C1 C 0.4208(3) -0.0699(2) 0.8965(3) 0.0342(10) Uani 1 1 d .
C2 C 0.3644(4) -0.1209(2) 0.9265(3) 0.0439(12) Uani 1 1 d .
H2B H 0.2939 -0.1282 0.9057 0.053 Uiso 1 1 calc R
C3 C 0.4164(4) -0.1604(3) 0.9882(3) 0.0530(14) Uani 1 1 d .
H3A H 0.3802 -0.1947 1.0094 0.064 Uiso 1 1 calc R
C4 C 0.5227(4) -0.1500(3) 1.0196(3) 0.0531(14) Uani 1 1 d .
H4B H 0.5553 -0.1777 1.0609 0.064 Uiso 1 1 calc R
C5 C 0.5799(4) -0.0999(2) 0.9912(3) 0.0471(12) Uani 1 1 d .
H5A H 0.6502 -0.0929 1.0126 0.057 Uiso 1 1 calc R
C6 C 0.5277(3) -0.0603(2) 0.9291(3) 0.0368(10) Uani 1 1 d .
C7 C 0.4748(3) 0.0155(2) 0.8363(3) 0.0338(10) Uani 1 1 d .
C8 C 0.4642(3) 0.0732(2) 0.7856(3) 0.0342(10) Uani 1 1 d .
C9 C 0.4831(4) 0.1689(2) 0.7322(3) 0.0430(11) Uani 1 1 d .
C10 C 0.5157(5) 0.2288(3) 0.7085(4) 0.0587(15) Uani 1 1 d .
H10B H 0.5854 0.2425 0.7208 0.070 Uiso 1 1 calc R
C11 C 0.4386(6) 0.2672(3) 0.6654(4) 0.0705(18) Uani 1 1 d .
H11A H 0.4570 0.3081 0.6488 0.085 Uiso 1 1 calc R
C12 C 0.3355(5) 0.2470(3) 0.6464(4) 0.0615(15) Uani 1 1 d .
H12B H 0.2862 0.2747 0.6179 0.074 Uiso 1 1 calc R
C13 C 0.3034(4) 0.1873(2) 0.6684(3) 0.0479(12) Uani 1 1 d .
H13A H 0.2339 0.1737 0.6543 0.057 Uiso 1 1 calc R
C14 C 0.3789(4) 0.1476(2) 0.7127(3) 0.0380(11) Uani 1 1 d .
C15 C 0.1358(3) 0.1100(2) 0.8707(3) 0.0379(11) Uani 1 1 d .
C16 C 0.1915(4) 0.1673(2) 0.8790(3) 0.0479(13) Uani 1 1 d .
H16A H 0.2521 0.1738 0.8507 0.058 Uiso 1 1 calc R
C17 C 0.1541(5) 0.2140(3) 0.9305(4) 0.0621(16) Uani 1 1 d .
H17A H 0.1907 0.2524 0.9379 0.075 Uiso 1 1 calc R
C18 C 0.0622(5) 0.2047(3) 0.9719(4) 0.0667(17) Uani 1 1 d .
H18A H 0.0394 0.2373 1.0063 0.080 Uiso 1 1 calc R
C19 C 0.0047(4) 0.1498(3) 0.9638(4) 0.0593(15) Uani 1 1 d .
H19A H -0.0567 0.1442 0.9914 0.071 Uiso 1 1 calc R
C20 C 0.0425(4) 0.1024(3) 0.9123(3) 0.0444(12) Uani 1 1 d .
C21 C 0.0761(3) 0.0154(2) 0.8412(3) 0.0379(11) Uani 1 1 d .
C22 C 0.0781(3) -0.0488(2) 0.8091(3) 0.0378(11) Uani 1 1 d .
C23 C 0.0498(4) -0.1506(3) 0.7788(3) 0.0512(13) Uani 1 1 d .
C24 C 0.0114(6) -0.2119(3) 0.7671(4) 0.0711(18) Uani 1 1 d .
H24A H -0.0532 -0.2243 0.7857 0.085 Uiso 1 1 calc R
C25 C 0.0740(7) -0.2537(3) 0.7265(4) 0.081(2) Uani 1 1 d .
H25A H 0.0510 -0.2955 0.7173 0.097 Uiso 1 1 calc R
C26 C 0.1710(6) -0.2355(3) 0.6985(4) 0.0676(17) Uani 1 1 d .
H26A H 0.2108 -0.2653 0.6712 0.081 Uiso 1 1 calc R
C27 C 0.2088(5) -0.1738(3) 0.7107(4) 0.0554(14) Uani 1 1 d .
H27A H 0.2740 -0.1617 0.6930 0.066 Uiso 1 1 calc R
C28 C 0.1461(4) -0.1308(2) 0.7501(3) 0.0415(11) Uani 1 1 d .
C29 C 0.0711(4) 0.0747(2) 0.6000(3) 0.0450(12) Uani 1 1 d .
C30 C -0.0039(4) 0.1035(3) 0.6460(4) 0.0579(15) Uani 1 1 d .
H30A H 0.0016 0.1022 0.7064 0.069 Uiso 1 1 calc R
C31 C -0.0878(5) 0.1343(3) 0.5987(4) 0.0687(17) Uani 1 1 d .
H31A H -0.1394 0.1542 0.6279 0.082 Uiso 1 1 calc R
C32 C -0.0963(5) 0.1359(3) 0.5092(4) 0.0742(19) Uani 1 1 d .
H32A H -0.1540 0.1568 0.4798 0.089 Uiso 1 1 calc R
C33 C -0.0230(5) 0.1079(3) 0.4621(4) 0.0719(18) Uani 1 1 d .
H33A H -0.0289 0.1096 0.4018 0.086 Uiso 1 1 calc R
C34 C 0.0608(4) 0.0769(3) 0.5095(3) 0.0542(14) Uani 1 1 d .
C35 C 0.2021(4) 0.0228(2) 0.5574(3) 0.0437(12) Uani 1 1 d .
C36 C 0.2964(4) -0.0158(3) 0.5615(3) 0.0484(12) Uani 1 1 d .
C37 C 0.4275(4) -0.0719(3) 0.6190(3) 0.0497(13) Uani 1 1 d .
C38 C 0.5027(5) -0.1051(3) 0.6720(4) 0.0659(16) Uani 1 1 d .
H38A H 0.5019 -0.1045 0.7321 0.079 Uiso 1 1 calc R
C39 C 0.5779(6) -0.1389(4) 0.6348(5) 0.089(2) Uani 1 1 d .
H39A H 0.6293 -0.1611 0.6700 0.107 Uiso 1 1 calc R
C40 C 0.5793(7) -0.1409(4) 0.5450(6) 0.107(3) Uani 1 1 d .
H40A H 0.6315 -0.1646 0.5215 0.129 Uiso 1 1 calc R
C41 C 0.5064(6) -0.1091(4) 0.4909(5) 0.094(3) Uani 1 1 d .
H41A H 0.5075 -0.1109 0.4309 0.113 Uiso 1 1 calc R
C42 C 0.4301(5) -0.0738(3) 0.5284(4) 0.0613(15) Uani 1 1 d .
H2WA H 0.781(5) 0.084(3) 0.876(5) 0.09(2) Uiso 1 1 d .
H1WB H -0.189(6) -0.065(4) 0.895(5) 0.11(3) Uiso 1 1 d .
H2WB H 0.762(6) 0.089(3) 0.797(5) 0.05(3) Uiso 1 1 d .
H1WA H -0.200(7) -0.076(4) 0.803(6) 0.13(4) Uiso 1 1 d .

loop_
_atom_site_aniso_label
_atom_site_aniso_U_11
_atom_site_aniso_U_22
_atom_site_aniso_U_33
_atom_site_aniso_U_23
_atom_site_aniso_U_13
_atom_site_aniso_U_12
Co1 0.0259(3) 0.0325(3) 0.0321(4) 0.0009(3) 0.0004(2) 0.0019(2)
Cl1 0.159(2) 0.1256(19) 0.0417(10) 0.0030(10) 0.0132(11) -0.0004(14)
Cl2 0.0372(6) 0.0850(11) 0.0496(8) 0.0119(7) 0.0020(6) 0.0013(6)
O1W 0.070(3) 0.080(4) 0.098(4) 0.005(3) 0.024(3) -0.003(2)
O2W 0.051(3) 0.065(4) 0.100(5) 0.012(4) -0.003(3) -0.002(3)
N1 0.0265(18) 0.033(2) 0.032(2) -0.0008(16) -0.0013(15) 0.0031(14)
N2 0.0263(18) 0.042(2) 0.046(2) -0.0011(18) -0.0017(17) 0.0023(16)
N3 0.0341(19) 0.033(2) 0.033(2) 0.0020(16) 0.0048(16) 0.0000(15)
N4 0.033(2) 0.054(3) 0.044(2) -0.001(2) 0.0024(18) -0.0092(18)
N5 0.0310(19) 0.039(2) 0.029(2) 0.0004(16) 0.0002(15) 0.0049(15)
N6 0.0281(19) 0.059(3) 0.048(3) 0.007(2) 0.0056(18) 0.0035(18)
N7 0.0315(19) 0.040(2) 0.040(2) 0.0025(17) -0.0034(17) -0.0044(16)
N8 0.037(2) 0.063(3) 0.048(3) 0.010(2) 0.0000(19) -0.012(2)
N9 0.045(2) 0.043(2) 0.033(2) 0.0004(18) -0.0046(18) 0.0007(18)
N10 0.072(3) 0.073(3) 0.031(2) 0.003(2) 0.001(2) 0.002(3)
N11 0.046(2) 0.043(2) 0.036(2) -0.0033(18) 0.0062(18) 0.0037(18)
N12 0.081(3) 0.087(4) 0.034(3) -0.005(2) 0.015(2) 0.008(3)
C1 0.032(2) 0.033(3) 0.039(3) -0.0046(19) 0.0047(19) 0.0063(18)
C2 0.038(3) 0.043(3) 0.051(3) 0.004(2) 0.003(2) 0.000(2)
C3 0.060(3) 0.046(3) 0.054(3) 0.013(3) 0.010(3) 0.003(2)
C4 0.058(3) 0.056(4) 0.044(3) 0.008(3) -0.001(3) 0.016(3)
C5 0.041(3) 0.050(3) 0.049(3) 0.001(2) -0.004(2) 0.012(2)
C6 0.037(2) 0.039(3) 0.034(3) -0.002(2) 0.000(2) 0.0088(19)
C7 0.030(2) 0.034(2) 0.036(3) -0.007(2) -0.0003(19) 0.0035(18)
C8 0.029(2) 0.038(3) 0.036(3) -0.002(2) 0.0045(19) -0.0008(18)
C9 0.050(3) 0.043(3) 0.036(3) 0.002(2) 0.004(2) -0.007(2)
C10 0.063(4) 0.059(4) 0.053(4) 0.005(3) 0.002(3) -0.028(3)
C11 0.103(5) 0.046(4) 0.062(4) 0.015(3) 0.004(4) -0.020(3)
C12 0.084(4) 0.042(3) 0.057(4) 0.014(3) 0.002(3) 0.001(3)
C13 0.054(3) 0.046(3) 0.043(3) 0.004(2) 0.003(2) 0.002(2)
C14 0.041(3) 0.039(3) 0.034(3) 0.000(2) 0.007(2) 0.001(2)
C15 0.028(2) 0.050(3) 0.034(3) 0.004(2) -0.0037(19) 0.010(2)
C16 0.042(3) 0.050(3) 0.050(3) -0.002(2) -0.005(2) 0.008(2)
C17 0.070(4) 0.048(3) 0.066(4) -0.010(3) -0.007(3) 0.009(3)
C18 0.074(4) 0.073(4) 0.052(4) -0.018(3) 0.001(3) 0.029(3)
C19 0.053(3) 0.075(4) 0.051(3) -0.004(3) 0.005(3) 0.021(3)
C20 0.036(3) 0.057(3) 0.039(3) 0.001(2) 0.000(2) 0.016(2)
C21 0.028(2) 0.052(3) 0.033(3) 0.008(2) 0.0014(19) 0.004(2)
C22 0.031(2) 0.046(3) 0.035(3) 0.006(2) 0.0001(19) -0.005(2)
C23 0.056(3) 0.050(3) 0.045(3) 0.007(2) -0.011(3) -0.014(3)
C24 0.089(5) 0.058(4) 0.063(4) 0.005(3) -0.007(4) -0.037(4)
C25 0.127(6) 0.045(4) 0.066(4) -0.002(3) -0.015(4) -0.024(4)
C26 0.096(5) 0.040(3) 0.064(4) -0.003(3) -0.009(4) 0.001(3)
C27 0.062(3) 0.045(3) 0.055(3) -0.003(3) -0.011(3) 0.009(3)
C28 0.042(3) 0.037(3) 0.041(3) 0.007(2) -0.015(2) -0.003(2)
C29 0.046(3) 0.042(3) 0.044(3) 0.005(2) -0.011(2) -0.001(2)
C30 0.058(3) 0.062(4) 0.050(3) -0.004(3) -0.014(3) 0.010(3)
C31 0.058(4) 0.067(4) 0.078(5) -0.001(3) -0.013(3) 0.023(3)
C32 0.068(4) 0.076(5) 0.071(5) 0.015(4) -0.030(4) 0.015(3)
C33 0.078(4) 0.086(5) 0.045(4) 0.012(3) -0.023(3) 0.001(4)
C34 0.059(3) 0.056(4) 0.043(3) 0.011(3) -0.014(3) -0.005(3)
C35 0.053(3) 0.049(3) 0.028(3) 0.004(2) -0.001(2) -0.002(2)
C36 0.055(3) 0.051(3) 0.040(3) -0.003(2) 0.007(2) -0.007(2)
C37 0.047(3) 0.055(3) 0.048(3) -0.008(3) 0.009(2) 0.001(2)
C38 0.070(4) 0.073(4) 0.056(4) -0.003(3) 0.011(3) 0.017(3)
C39 0.081(5) 0.104(6) 0.083(5) -0.010(4) 0.017(4) 0.040(4)
C40 0.107(6) 0.126(7) 0.094(6) -0.027(5) 0.031(5) 0.049(5)
C41 0.102(6) 0.129(7) 0.056(4) -0.020(4) 0.030(4) 0.029(5)
C42 0.065(4) 0.075(4) 0.046(3) -0.011(3) 0.013(3) 0.005(3)

loop_
_atom_type_symbol
_atom_type_description
_atom_type_scat_dispersion_real
_atom_type_scat_dispersion_imag
_atom_type_scat_source
C C 0.0033 0.0016 'International Tables Vol C Tables 4.2.6.8 and 6.1.1.4'
H H 0.0000 0.0000 'International Tables Vol C Tables 4.2.6.8 and 6.1.1.4'
N N 0.0061 0.0033 'International Tables Vol C Tables 4.2.6.8 and 6.1.1.4'
O O 0.0106 0.0060 'International Tables Vol C Tables 4.2.6.8 and 6.1.1.4'
Cl Cl 0.1484 0.1585 'International Tables Vol C Tables 4.2.6.8 and 6.1.1.4'
Co Co 0.3494 0.9721 'International Tables Vol C Tables 4.2.6.8 and 6.1.1.4'

loop_
_geom_angle_atom_site_label_1
_geom_angle_atom_site_label_2
_geom_angle_atom_site_label_3
_geom_angle
N7 Co1 N3 168.81(14)
N7 Co1 N1 94.55(14)
N3 Co1 N1 77.65(13)
N7 Co1 N5 78.07(14)
N3 Co1 N5 95.61(14)
N1 Co1 N5 102.39(13)
N7 Co1 N9 93.70(14)
N3 Co1 N9 95.63(14)
N1 Co1 N9 165.68(14)
N5 Co1 N9 90.76(14)
N7 Co1 N11 98.51(15)
N3 Co1 N11 89.62(14)
N1 Co1 N11 90.25(14)
N5 Co1 N11 167.09(14)
N9 Co1 N11 76.96(15)
H1WB O1W H1WA 98(7)
H2WA O2W H2WB 84(8)
C7 N1 C1 105.6(4)
C7 N1 Co1 111.3(3)
C1 N1 Co1 142.9(3)
C7 N2 C6 107.2(4)
C7 N2 H2A 126.4
C6 N2 H2A 126.4
C8 N3 C14 105.7(4)
C8 N3 Co1 112.6(3)
C14 N3 Co1 141.2(3)
C8 N4 C9 106.5(4)
C8 N4 H4A 126.7
C9 N4 H4A 126.7
C21 N5 C15 105.5(4)
C21 N5 Co1 111.1(3)
C15 N5 Co1 143.4(3)
C21 N6 C20 107.6(4)
C21 N6 H6A 126.2
C20 N6 H6A 126.2
C22 N7 C28 106.4(4)
C22 N7 Co1 113.1(3)
C28 N7 Co1 140.1(3)
C22 N8 C23 107.3(4)
C22 N8 H8A 126.4
C23 N8 H8A 126.4
C35 N9 C29 105.2(4)
C35 N9 Co1 111.6(3)
C29 N9 Co1 143.2(3)
C35 N10 C34 106.8(4)
C35 N10 H10A 126.6
C34 N10 H10A 126.6
C36 N11 C37 104.7(4)
C36 N11 Co1 111.0(3)
C37 N11 Co1 144.1(3)
C36 N12 C42 106.8(5)
C36 N12 H12A 126.6
C42 N12 H12A 126.6
N1 C1 C2 131.2(4)
N1 C1 C6 109.0(4)
C2 C1 C6 119.8(4)
C3 C2 C1 117.8(5)
C3 C2 H2B 121.1
C1 C2 H2B 121.1
C2 C3 C4 121.4(5)
C2 C3 H3A 119.3
C4 C3 H3A 119.3
C5 C4 C3 121.9(5)
C5 C4 H4B 119.0
C3 C4 H4B 119.0
C4 C5 C6 116.7(5)
C4 C5 H5A 121.6
C6 C5 H5A 121.6
N2 C6 C5 131.9(4)
N2 C6 C1 105.6(4)
C5 C6 C1 122.4(5)
N1 C7 N2 112.6(4)
N1 C7 C8 118.2(4)
N2 C7 C8 129.1(4)
N3 C8 N4 113.0(4)
N3 C8 C7 117.8(4)
N4 C8 C7 128.8(4)
C10 C9 N4 132.0(5)
C10 C9 C14 122.2(5)
N4 C9 C14 105.8(4)
C11 C10 C9 116.2(5)
C11 C10 H10B 121.9
C9 C10 H10B 121.9
C12 C11 C10 122.2(5)
C12 C11 H11A 118.9
C10 C11 H11A 118.9
C11 C12 C13 121.8(6)
C11 C12 H12B 119.1
C13 C12 H12B 119.1
C12 C13 C14 117.5(5)
C12 C13 H13A 121.3
C14 C13 H13A 121.3
N3 C14 C13 130.8(4)
N3 C14 C9 109.0(4)
C13 C14 C9 120.2(5)
N5 C15 C16 131.5(4)
N5 C15 C20 108.8(4)
C16 C15 C20 119.7(5)
C17 C16 C15 117.8(5)
C17 C16 H16A 121.1
C15 C16 H16A 121.1
C16 C17 C18 121.1(6)
C16 C17 H17A 119.4
C18 C17 H17A 119.4
C19 C18 C17 122.5(5)
C19 C18 H18A 118.7
C17 C18 H18A 118.7
C18 C19 C20 116.4(5)
C18 C19 H19A 121.8
C20 C19 H19A 121.8
N6 C20 C19 132.1(5)
N6 C20 C15 105.6(4)
C19 C20 C15 122.3(5)
N5 C21 N6 112.5(4)
N5 C21 C22 118.6(4)
N6 C21 C22 128.7(4)
N7 C22 N8 111.9(4)
N7 C22 C21 118.1(4)
N8 C22 C21 129.9(4)
C24 C23 N8 131.5(6)
C24 C23 C28 122.7(6)
N8 C23 C28 105.8(4)
C25 C24 C23 116.1(6)
C25 C24 H24A 121.9
C23 C24 H24A 121.9
C24 C25 C26 122.2(6)
C24 C25 H25A 118.9
C26 C25 H25A 118.9
C25 C26 C27 121.1(6)
C25 C26 H26A 119.5
C27 C26 H26A 119.5
C28 C27 C26 117.5(6)
C28 C27 H27A 121.3
C26 C27 H27A 121.3
C27 C28 N7 131.0(5)
C27 C28 C23 120.3(5)
N7 C28 C23 108.7(5)
C30 C29 N9 130.9(5)
C30 C29 C34 120.2(5)
N9 C29 C34 108.9(5)
C29 C30 C31 117.4(5)
C29 C30 H30A 121.3
C31 C30 H30A 121.3
C32 C31 C30 121.3(6)
C32 C31 H31A 119.3
C30 C31 H31A 119.3
C33 C32 C31 122.4(6)
C33 C32 H32A 118.8
C31 C32 H32A 118.8
C32 C33 C34 116.3(6)
C32 C33 H33A 121.9
C34 C33 H33A 121.9
N10 C34 C33 131.8(6)
N10 C34 C29 105.8(4)
C33 C34 C29 122.4(6)
N9 C35 N10 113.3(4)
N9 C35 C36 120.8(4)
N10 C35 C36 125.9(5)
N11 C36 N12 113.7(5)
N11 C36 C35 119.2(4)
N12 C36 C35 127.1(5)
C38 C37 N11 131.6(5)
C38 C37 C42 119.6(5)
N11 C37 C42 108.8(5)
C39 C38 C37 118.8(6)
C39 C38 H38A 120.6
C37 C38 H38A 120.6
C38 C39 C40 121.2(7)
C38 C39 H39A 119.4
C40 C39 H39A 119.4
C41 C40 C39 121.7(7)
C41 C40 H40A 119.1
C39 C40 H40A 119.1
C40 C41 C42 117.5(6)
C40 C41 H41A 121.3
C42 C41 H41A 121.3
N12 C42 C41 132.6(6)
N12 C42 C37 106.1(5)
C41 C42 C37 121.3(6)

loop_
_geom_bond_atom_site_label_1
_geom_bond_atom_site_label_2
_geom_bond_distance
Co1 N7 2.108(4)
Co1 N3 2.123(4)
Co1 N1 2.159(3)
Co1 N5 2.160(3)
Co1 N9 2.200(4)
Co1 N11 2.224(4)
O1W H1WB 1.05(8)
O1W H1WA 0.84(9)
O2W H2WA 1.13(7)
O2W H2WB 0.59(6)
N1 C7 1.326(5)
N1 C1 1.385(5)
N2 C7 1.356(6)
N2 C6 1.377(6)
N2 H2A 0.8600
N3 C8 1.320(5)
N3 C14 1.379(6)
N4 C8 1.346(6)
N4 C9 1.389(6)
N4 H4A 0.8600
N5 C21 1.322(6)
N5 C15 1.386(6)
N6 C21 1.353(6)
N6 C20 1.367(7)
N6 H6A 0.8600
N7 C22 1.318(6)
N7 C28 1.385(6)
N8 C22 1.359(6)
N8 C23 1.380(7)
N8 H8A 0.8600
N9 C35 1.306(6)
N9 C29 1.389(6)
N10 C35 1.349(6)
N10 C34 1.371(7)
N10 H10A 0.8600
N11 C36 1.321(6)
N11 C37 1.398(6)
N12 C36 1.352(7)
N12 C42 1.373(8)
N12 H12A 0.8600
C1 C2 1.392(6)
C1 C6 1.410(6)
C2 C3 1.381(7)
C2 H2B 0.9300
C3 C4 1.401(7)
C3 H3A 0.9300
C4 C5 1.372(7)
C4 H4B 0.9300
C5 C6 1.387(6)
C5 H5A 0.9300
C7 C8 1.440(6)
C9 C10 1.383(7)
C9 C14 1.396(6)
C10 C11 1.384(8)
C10 H10B 0.9300
C11 C12 1.376(9)
C11 H11A 0.9300
C12 C13 1.370(7)
C12 H12B 0.9300
C13 C14 1.393(7)
C13 H13A 0.9300
C15 C16 1.391(7)
C15 C20 1.410(6)
C16 C17 1.376(7)
C16 H16A 0.9300
C17 C18 1.398(9)
C17 H17A 0.9300
C18 C19 1.361(9)
C18 H18A 0.9300
C19 C20 1.388(7)
C19 H19A 0.9300
C21 C22 1.435(7)
C23 C24 1.381(8)
C23 C28 1.400(7)
C24 C25 1.376(10)
C24 H24A 0.9300
C25 C26 1.395(10)
C25 H25A 0.9300
C26 C27 1.387(8)
C26 H26A 0.9300
C27 C28 1.382(7)
C27 H27A 0.9300
C29 C30 1.382(7)
C29 C34 1.395(7)
C30 C31 1.388(7)
C30 H30A 0.9300
C31 C32 1.379(9)
C31 H31A 0.9300
C32 C33 1.369(9)
C32 H32A 0.9300
C33 C34 1.389(8)
C33 H33A 0.9300
C35 C36 1.438(7)
C37 C38 1.381(8)
C37 C42 1.406(8)
C38 C39 1.360(8)
C38 H38A 0.9300
C39 C40 1.392(10)
C39 H39A 0.9300
C40 C41 1.357(10)
C40 H40A 0.9300
C41 C42 1.389(8)
C41 H41A 0.9300

loop_
_geom_hbond_atom_site_label_D
_geom_hbond_atom_site_label_H
_geom_hbond_atom_site_label_A
_geom_hbond_distance_DH
_geom_hbond_distance_HA
_geom_hbond_distance_DA
_geom_hbond_angle_DHA
_geom_hbond_site_symmetry_A
O2W H2WA Cl2 1.13(7) 2.00(7) 3.092(6) 163(5) 1_655
O2W H2WB Cl1 0.59(6) 2.55(6) 3.119(8) 164(10) 3_656
O1W H1WA Cl1 0.84(9) 2.33(9) 3.150(7) 166(8) 3_556
N8 H8A O1W 0.86 1.94 2.760(6) 157.8 .
N6 H6A Cl2 0.86 2.29 3.101(4) 157.0 .
N4 H4A O2W 0.86 1.88 2.724(6) 166.8 .
N2 H2A Cl2 0.86 2.38 3.157(4) 150.9 1_655
N12 H12A Cl1 0.86 2.32 3.157(5) 163.0 .
N10 H10A Cl1 0.86 2.31 3.149(5) 164.2 .

loop_
_geom_torsion_atom_site_label_1
_geom_torsion_atom_site_label_2
_geom_torsion_atom_site_label_3
_geom_torsion_atom_site_label_4
_geom_torsion
N7 Co1 N1 C7 176.3(3)
N3 Co1 N1 C7 -11.8(3)
N5 Co1 N1 C7 -104.9(3)
N9 Co1 N1 C7 51.3(7)
N11 Co1 N1 C7 77.8(3)
N7 Co1 N1 C1 2.5(5)
N3 Co1 N1 C1 174.4(5)
N5 Co1 N1 C1 81.2(5)
N9 Co1 N1 C1 -122.5(6)
N11 Co1 N1 C1 -96.1(5)
N7 Co1 N3 C8 60.2(8)
N1 Co1 N3 C8 13.7(3)
N5 Co1 N3 C8 115.2(3)
N9 Co1 N3 C8 -153.5(3)
N11 Co1 N3 C8 -76.6(3)
N7 Co1 N3 C14 -130.1(7)
N1 Co1 N3 C14 -176.6(5)
N5 Co1 N3 C14 -75.1(5)
N9 Co1 N3 C14 16.2(5)
N11 Co1 N3 C14 93.1(5)
N7 Co1 N5 C21 -7.9(3)
N3 Co1 N5 C21 -178.5(3)
N1 Co1 N5 C21 -100.0(3)
N9 Co1 N5 C21 85.7(3)
N11 Co1 N5 C21 67.9(8)
N7 Co1 N5 C15 174.0(5)
N3 Co1 N5 C15 3.4(5)
N1 Co1 N5 C15 81.9(5)
N9 Co1 N5 C15 -92.4(5)
N11 Co1 N5 C15 -110.1(7)
N3 Co1 N7 C22 65.8(8)
N1 Co1 N7 C22 111.1(3)
N5 Co1 N7 C22 9.3(3)
N9 Co1 N7 C22 -80.7(3)
N11 Co1 N7 C22 -158.0(3)
N3 Co1 N7 C28 -123.4(7)
N1 Co1 N7 C28 -78.2(5)
N5 Co1 N7 C28 -179.9(5)
N9 Co1 N7 C28 90.1(5)
N11 Co1 N7 C28 12.8(5)
N7 Co1 N9 C35 -102.8(4)
N3 Co1 N9 C35 83.4(4)
N1 Co1 N9 C35 22.3(8)
N5 Co1 N9 C35 179.1(4)
N11 Co1 N9 C35 -4.9(3)
N7 Co1 N9 C29 80.1(5)
N3 Co1 N9 C29 -93.8(5)
N1 Co1 N9 C29 -154.9(5)
N5 Co1 N9 C29 2.0(5)
N11 Co1 N9 C29 177.9(6)
N7 Co1 N11 C36 97.5(3)
N3 Co1 N11 C36 -90.2(3)
N1 Co1 N11 C36 -167.9(3)
N5 Co1 N11 C36 23.9(9)
N9 Co1 N11 C36 5.7(3)
N7 Co1 N11 C37 -89.5(6)
N3 Co1 N11 C37 82.8(6)
N1 Co1 N11 C37 5.1(6)
N5 Co1 N11 C37 -163.1(6)
N9 Co1 N11 C37 178.6(6)
C7 N1 C1 C2 177.5(5)
Co1 N1 C1 C2 -8.4(8)
C7 N1 C1 C6 -0.7(5)
Co1 N1 C1 C6 173.4(4)
N1 C1 C2 C3 -177.7(5)
C6 C1 C2 C3 0.3(7)
C1 C2 C3 C4 -0.3(8)
C2 C3 C4 C5 0.4(8)
C3 C4 C5 C6 -0.6(8)
C7 N2 C6 C5 -177.0(5)
C7 N2 C6 C1 0.8(5)
C4 C5 C6 N2 178.1(5)
C4 C5 C6 C1 0.6(7)
N1 C1 C6 N2 -0.1(5)
C2 C1 C6 N2 -178.5(4)
N1 C1 C6 C5 178.0(4)
C2 C1 C6 C5 -0.5(7)
C1 N1 C7 N2 1.2(5)
Co1 N1 C7 N2 -174.9(3)
C1 N1 C7 C8 -175.2(4)
Co1 N1 C7 C8 8.7(5)
C6 N2 C7 N1 -1.3(5)
C6 N2 C7 C8 174.6(4)
C14 N3 C8 N4 -0.5(5)
Co1 N3 C8 N4 172.9(3)
C14 N3 C8 C7 172.9(4)
Co1 N3 C8 C7 -13.8(5)
C9 N4 C8 N3 0.8(5)
C9 N4 C8 C7 -171.6(4)
N1 C7 C8 N3 3.4(6)
N2 C7 C8 N3 -172.3(4)
N1 C7 C8 N4 175.5(4)
N2 C7 C8 N4 -0.2(8)
C8 N4 C9 C10 177.3(6)
C8 N4 C9 C14 -0.8(5)
N4 C9 C10 C11 -176.8(5)
C14 C9 C10 C11 1.0(8)
C9 C10 C11 C12 -0.5(9)
C10 C11 C12 C13 -0.7(10)
C11 C12 C13 C14 1.3(9)
C8 N3 C14 C13 -177.1(5)
Co1 N3 C14 C13 12.7(8)
C8 N3 C14 C9 -0.1(5)
Co1 N3 C14 C9 -170.2(4)
C12 C13 C14 N3 176.0(5)
C12 C13 C14 C9 -0.8(7)
C10 C9 C14 N3 -177.8(5)
N4 C9 C14 N3 0.6(5)
C10 C9 C14 C13 -0.4(8)
N4 C9 C14 C13 178.0(4)
C21 N5 C15 C16 -180.0(5)
Co1 N5 C15 C16 -1.8(8)
C21 N5 C15 C20 0.9(5)
Co1 N5 C15 C20 179.0(4)
N5 C15 C16 C17 -177.2(5)
C20 C15 C16 C17 1.9(7)
C15 C16 C17 C18 -1.1(8)
C16 C17 C18 C19 -0.1(9)
C17 C18 C19 C20 0.4(9)
C21 N6 C20 C19 -177.6(5)
C21 N6 C20 C15 1.3(5)
C18 C19 C20 N6 179.1(5)
C18 C19 C20 C15 0.4(8)
N5 C15 C20 N6 -1.3(5)
C16 C15 C20 N6 179.4(4)
N5 C15 C20 C19 177.6(4)
C16 C15 C20 C19 -1.6(7)
C15 N5 C21 N6 -0.1(5)
Co1 N5 C21 N6 -178.9(3)
C15 N5 C21 C22 -175.6(4)
Co1 N5 C21 C22 5.6(5)
C20 N6 C21 N5 -0.8(5)
C20 N6 C21 C22 174.1(5)
C28 N7 C22 N8 -0.4(5)
Co1 N7 C22 N8 173.5(3)
C28 N7 C22 C21 176.6(4)
Co1 N7 C22 C21 -9.6(5)
C23 N8 C22 N7 0.2(5)
C23 N8 C22 C21 -176.3(5)
N5 C21 C22 N7 2.5(6)
N6 C21 C22 N7 -172.1(4)
N5 C21 C22 N8 178.9(4)
N6 C21 C22 N8 4.2(8)
C22 N8 C23 C24 -178.9(6)
C22 N8 C23 C28 0.0(5)
N8 C23 C24 C25 179.7(6)
C28 C23 C24 C25 1.0(9)
C23 C24 C25 C26 0.0(10)
C24 C25 C26 C27 0.1(10)
C25 C26 C27 C28 -1.1(9)
C26 C27 C28 N7 -179.0(5)
C26 C27 C28 C23 2.1(7)
C22 N7 C28 C27 -178.6(5)
Co1 N7 C28 C27 10.2(8)
C22 N7 C28 C23 0.4(5)
Co1 N7 C28 C23 -170.8(4)
C24 C23 C28 C27 -2.1(8)
N8 C23 C28 C27 178.9(4)
C24 C23 C28 N7 178.8(5)
N8 C23 C28 N7 -0.3(5)
C35 N9 C29 C30 178.3(6)
Co1 N9 C29 C30 -4.5(10)
C35 N9 C29 C34 -0.9(6)
Co1 N9 C29 C34 176.3(4)
N9 C29 C30 C31 -179.6(5)
C34 C29 C30 C31 -0.4(8)
C29 C30 C31 C32 0.3(10)
C30 C31 C32 C33 -0.4(11)
C31 C32 C33 C34 0.7(10)
C35 N10 C34 C33 -179.3(6)
C35 N10 C34 C29 0.4(6)
C32 C33 C34 N10 178.8(6)
C32 C33 C34 C29 -0.8(9)
C30 C29 C34 N10 -179.0(5)
N9 C29 C34 N10 0.3(6)
C30 C29 C34 C33 0.7(9)
N9 C29 C34 C33 -180.0(5)
C29 N9 C35 N10 1.2(6)
Co1 N9 C35 N10 -177.0(3)
C29 N9 C35 C36 -178.0(5)
Co1 N9 C35 C36 3.7(6)
C34 N10 C35 N9 -1.0(6)
C34 N10 C35 C36 178.2(5)
C37 N11 C36 N12 0.7(6)
Co1 N11 C36 N12 176.4(4)
C37 N11 C36 C35 178.5(5)
Co1 N11 C36 C35 -5.8(6)
C42 N12 C36 N11 -1.0(7)
C42 N12 C36 C35 -178.6(5)
N9 C35 C36 N11 1.5(8)
N10 C35 C36 N11 -177.6(5)
N9 C35 C36 N12 179.0(5)
N10 C35 C36 N12 -0.2(9)
C36 N11 C37 C38 -178.7(6)
Co1 N11 C37 C38 8.1(10)
C36 N11 C37 C42 -0.1(6)
Co1 N11 C37 C42 -173.3(4)
N11 C37 C38 C39 178.8(6)
C42 C37 C38 C39 0.3(9)
C37 C38 C39 C40 -0.7(12)
C38 C39 C40 C41 0.4(15)
C39 C40 C41 C42 0.4(14)
C36 N12 C42 C41 178.4(7)
C36 N12 C42 C37 0.9(7)
C40 C41 C42 N12 -178.0(8)
C40 C41 C42 C37 -0.8(12)
C38 C37 C42 N12 178.3(5)
N11 C37 C42 N12 -0.5(7)
C38 C37 C42 C41 0.5(10)
N11 C37 C42 C41 -178.3(6)
